data_1559464
loop_
_publ_author_name
'Christensen, A. Norlund'
'Hazell, R. G.'
'Hewat, A. W.'
'O Reilly, K. P. J.'

_publ_section_title
;
 The Crystal Structure of PbS2O3
;
_journal_name_full 'Acta Chemica Scandinavica'
_journal_page_first 469
_journal_page_last 473
_journal_paper_doi 10.3891/acta.chem.scand.45-0469
_journal_volume 45
_journal_year 1991
_chemical_formula_sum 'O3 Pb S2'
_chemical_formula_weight 319.328
_chemical_name_common
;
PbS2O3
;
_space_group_IT_number 61
_space_group_name_Hall '-P 2ac 2ab'
_space_group_name_H-M_alt 'P b c a'
_symmetry_cell_setting orthorhombic
_symmetry_Int_Tables_number 61
_symmetry_space_group_name_Hall '-P 2ac 2ab'
_symmetry_space_group_name_H-M 'P b c a'
_cell_angle_alpha 90.
_cell_angle_beta 90.
_cell_angle_gamma 90.
_cell_formula_units_Z 8
_cell_length_a 7.1801(5)
_cell_length_b 6.9197(5)
_cell_length_c 16.1154(13)
_cell_volume 800.68(10)
_diffrn_ambient_temperature 293
_diffrn_radiation_probe neutron
_diffrn_radiation_wavelength 1.5946
_exptl_crystal_density_diffrn 5.298
_exptl_crystal_F_000 260
_pd_proc_ls_prof_R_factor 0.059
_pd_proc_ls_prof_wR_expected 0.048
_pd_proc_ls_prof_wR_factor 0.082
_refine_ls_R_Fsqd_factor 0.084
_refine_ls_R_I_factor 0.135
_cod_data_source_file Acta-Chem-Scand-1991-45-469-1.cif
_cod_data_source_block 1
_cod_database_code 1559464

loop_
_space_group_symop_id
_space_group_symop_operation_xyz
1 x,y,z
2 1/2-x,-y,1/2+z
3 1/2+x,1/2-y,-z
4 -x,1/2+y,1/2-z
5 -x,-y,-z
6 1/2+x,y,1/2-z
7 1/2-x,1/2+y,z
8 x,1/2-y,1/2+z

loop_
_atom_site_label
_atom_site_type_symbol
_atom_site_thermal_displace_type
_atom_site_fract_x
_atom_site_fract_y
_atom_site_fract_z
_atom_site_occupancy
_atom_site_U_iso_or_equiv
_atom_site_calc_flag
_atom_site_refinement_flags
_atom_site_disorder_assembly
_atom_site_disorder_group
Pb Pb Uiso 0.9792(6) 0.3377(7) 0.3798(3) 1.000 0.0186(8) . . . .
S1 S Uiso 0.512(2) 0.334(2) 0.4000(7) 1.000 0.012(3) . . . .
S2 S Uiso 0.608(2) 0.195(2) 0.2920(10) 1.000 0.033(4) . . . .
O1 O Uiso 0.4539(12) 0.1778(11) 0.4540(5) 1.000 0.0242(15) . . . .
O2 O Uiso 0.6482(13) 0.4627(13) 0.4262(5) 1.000 0.0227(16) . . . .
O3 O Uiso 0.3413(11) 0.4465(13) 0.3720(5) 1.000 0.0231(18) . . . .

loop_
_geom_angle_atom_site_label_1
_geom_angle_atom_site_label_2
_geom_angle_atom_site_label_3
_geom_angle
_geom_angle_site_symmetry_1
_geom_angle_site_symmetry_2
_geom_angle_site_symmetry_3
_geom_angle_publ_flag
S1 Pb S2 37.4(3) . . . yes
S1 Pb O2 22.8(3) . . . yes
S1 Pb O3 164.1(4) . . 1_655 yes
S1 Pb O1 80.6(3) . . 3_556 yes
S1 Pb S2 112.5(4) . . 6_555 yes
S1 Pb O2 69.4(3) . . 7_645 yes
S1 Pb O3 115.1(3) . . 7_645 yes
S1 Pb S2 80.9(4) . . 7_655 yes
S1 Pb O1 98.2(3) . . 7_655 yes
S2 Pb O2 58.1(3) . . . yes
S2 Pb O3 150.6(4) . . 1_655 yes
S2 Pb O1 112.0(4) . . 3_556 yes
S2 Pb S2 75.6(4) . . 6_555 yes
S2 Pb O2 64.2(3) . . 7_645 yes
S2 Pb O3 93.5(3) . . 7_645 yes
S2 Pb S2 82.5(4) . . 7_655 yes
S2 Pb O1 128.4(4) . . 7_655 yes
O2 Pb O3 141.9(3) . . 1_655 yes
O1 Pb O2 70.7(3) 3_556 . . yes
S2 Pb O2 129.1(4) 6_555 . . yes
O2 Pb O2 86.3(3) . . 7_645 yes
O2 Pb O3 134.0(3) . . 7_645 yes
S2 Pb O2 70.6(4) 7_655 . . yes
O1 Pb O2 75.4(3) 7_655 . . yes
O1 Pb O3 97.0(3) 3_556 . 1_655 yes
S2 Pb O3 76.1(3) 6_555 . 1_655 yes
O2 Pb O3 125.0(3) 7_645 . 1_655 yes
O3 Pb O3 80.6(3) 1_655 . 7_645 yes
S2 Pb O3 86.9(4) 7_655 . 1_655 yes
O1 Pb O3 66.8(3) 7_655 . 1_655 yes
S2 Pb O1 154.6(4) 6_555 . 3_556 yes
O1 Pb O2 71.4(3) 3_556 . 7_645 yes
O1 Pb O3 92.0(3) 3_556 . 7_645 yes
S2 Pb O1 120.2(4) 7_655 . 3_556 yes
O1 Pb O1 66.6(3) 3_556 . 7_655 yes
S2 Pb O2 92.3(3) 6_555 . 7_645 yes
S2 Pb O3 62.9(3) 6_555 . 7_645 yes
S2 Pb S2 84.2(4) 6_555 . 7_655 yes
S2 Pb O1 128.9(4) 6_555 . 7_655 yes
O2 Pb O3 47.8(3) 7_645 . 7_645 yes
S2 Pb O2 146.2(4) 7_655 . 7_645 yes
O1 Pb O2 137.6(3) 7_655 . 7_645 yes
S2 Pb O3 146.7(4) 7_655 . 7_645 yes
O1 Pb O3 137.1(3) 7_655 . 7_645 yes
S2 Pb O1 60.7(4) 7_655 . 7_655 yes
Pb S1 S2 66.3(5) . . . yes
Pb S1 O1 110.5(8) . . . yes
Pb S1 O2 47.4(6) . . . yes
Pb S1 O3 140.3(8) . . . yes
S2 S1 O1 104.5(9) . . . yes
S2 S1 O2 108.3(9) . . . yes
S2 S1 O3 104.6(8) . . . yes
O1 S1 O2 119.9(10) . . . yes
O1 S1 O3 109.2(10) . . . yes
O2 S1 O3 109.3(10) . . . yes
Pb S2 S1 76.4(6) . . . yes
Pb S2 Pb 123.6(5) . . 6_455 yes
Pb S2 Pb 103.2(5) . . 7_645 yes
Pb S2 S1 119.9(7) 6_455 . . yes
Pb S2 S1 85.2(6) 7_645 . . yes
Pb S2 Pb 130.0(5) 6_455 . 7_645 yes
Pb O1 S1 127.5(7) 3_456 . . yes
Pb O1 S1 109.6(7) 7_645 . . yes
Pb O1 Pb 113.4(3) 3_456 . 7_645 yes
Pb O2 S1 109.8(7) . . . yes
Pb O2 Pb 120.9(3) . . 7_655 yes
Pb O2 S1 106.1(7) 7_655 . . yes
Pb O3 S1 128.1(7) 1_455 . . yes
Pb O3 S1 95.9(6) 7_655 . . yes
Pb O3 Pb 131.4(3) 1_455 . 7_655 yes

loop_
_geom_bond_atom_site_label_1
_geom_bond_atom_site_label_2
_geom_bond_distance
_geom_bond_site_symmetry_1
_geom_bond_site_symmetry_2
_geom_bond_publ_flag
Pb S1 3.370(15) . . yes
Pb S2 3.175(15) . . yes
Pb O2 2.637(10) . . yes
Pb O3 2.710(9) . 1_655 yes
Pb O1 2.687(9) . 3_556 yes
Pb S2 3.082(16) . 6_555 yes
Pb O2 2.851(10) . 7_645 yes
Pb O3 3.001(10) . 7_645 yes
Pb S2 2.915(15) . 7_655 yes
Pb O1 2.683(9) . 7_655 yes
S1 S2 2.11(2) . . yes
S1 O1 1.449(15) . . yes
S1 O2 1.388(17) . . yes
S1 O3 1.521(16) . . yes

loop_
_geom_torsion_atom_site_label_1
_geom_torsion_atom_site_label_2
_geom_torsion_atom_site_label_3
_geom_torsion_atom_site_label_4
_geom_torsion
_geom_torsion_site_symmetry_1
_geom_torsion_site_symmetry_2
_geom_torsion_site_symmetry_3
_geom_torsion_site_symmetry_4
_geom_torsion_publ_flag
S2 Pb S1 O1 97.3(9) . . . . no
S2 Pb S1 O2 -150.4(10) . . . . no
S2 Pb S1 O3 -84.4(11) . . . . no
O2 Pb S1 S2 150.4(10) . . . . no
O2 Pb S1 O1 -112.3(10) . . . . no
O2 Pb S1 O3 66.0(12) . . . . no
O1 Pb S1 S2 -147.6(6) 3_556 . . . no
O1 Pb S1 O1 -50.3(7) 3_556 . . . no
O1 Pb S1 O2 62.0(7) 3_556 . . . no
O1 Pb S1 O3 128.0(11) 3_556 . . . no
S2 Pb S1 S2 9.7(7) 6_555 . . . no
S2 Pb S1 O1 107.0(7) 6_555 . . . no
S2 Pb S1 O2 -140.7(7) 6_555 . . . no
S2 Pb S1 O3 -74.7(12) 6_555 . . . no
O2 Pb S1 S2 -74.1(6) 7_645 . . . no
O2 Pb S1 O1 23.3(7) 7_645 . . . no
O2 Pb S1 O2 135.6(7) 7_645 . . . no
O2 Pb S1 O3 -158.4(12) 7_645 . . . no
O3 Pb S1 S2 -59.8(6) 7_645 . . . no
O3 Pb S1 O1 37.5(8) 7_645 . . . no
O3 Pb S1 O2 149.8(7) 7_645 . . . no
O3 Pb S1 O3 -144.2(11) 7_645 . . . no
S2 Pb S1 S2 89.5(6) 7_655 . . . no
S2 Pb S1 O1 -173.2(8) 7_655 . . . no
S2 Pb S1 O2 -60.9(7) 7_655 . . . no
S2 Pb S1 O3 5.1(11) 7_655 . . . no
O1 Pb S1 S2 147.9(6) 7_655 . . . no
O1 Pb S1 O1 -114.8(7) 7_655 . . . no
O1 Pb S1 O2 -2.5(7) 7_655 . . . no
O1 Pb S1 O3 63.5(11) 7_655 . . . no
S1 Pb S2 Pb 117.0(8) . . . 6_455 no
S1 Pb S2 Pb -81.6(6) . . . 7_645 no
O2 Pb S2 S1 -13.0(5) . . . . no
O2 Pb S2 Pb 104.0(6) . . . 6_455 no
O2 Pb S2 Pb -94.7(5) . . . 7_645 no
O3 Pb S2 S1 -154.6(7) 1_655 . . . no
O3 Pb S2 Pb -37.6(10) 1_655 . . 6_455 no
O3 Pb S2 Pb 123.8(7) 1_655 . . 7_645 no
O1 Pb S2 S1 34.8(6) 3_556 . . . no
O1 Pb S2 Pb 151.8(5) 3_556 . . 6_455 no
O1 Pb S2 Pb -46.9(5) 3_556 . . 7_645 no
S2 Pb S2 S1 -170.8(6) 6_555 . . . no
S2 Pb S2 Pb -53.8(6) 6_555 . . 6_455 no
S2 Pb S2 Pb 107.6(5) 6_555 . . 7_645 no
O2 Pb S2 S1 89.4(6) 7_645 . . . no
O2 Pb S2 Pb -153.6(7) 7_645 . . 6_455 no
O2 Pb S2 Pb 7.8(3) 7_645 . . 7_645 no
O3 Pb S2 S1 128.4(5) 7_645 . . . no
O3 Pb S2 Pb -114.6(5) 7_645 . . 6_455 no
O3 Pb S2 Pb 46.7(4) 7_645 . . 7_645 no
S2 Pb S2 S1 -84.8(6) 7_655 . . . no
S2 Pb S2 Pb 32.2(6) 7_655 . . 6_455 no
S2 Pb S2 Pb -166.5(5) 7_655 . . 7_645 no
O1 Pb S2 S1 -42.2(7) 7_655 . . . no
O1 Pb S2 Pb 74.9(7) 7_655 . . 6_455 no
O1 Pb S2 Pb -123.8(4) 7_655 . . 7_645 no
S1 Pb O2 Pb -124.0(8) . . . 7_655 no
S2 Pb O2 S1 20.7(7) . . . . no
S2 Pb O2 Pb -103.3(5) . . . 7_655 no
O3 Pb O2 S1 171.1(7) 1_655 . . . no
O3 Pb O2 Pb 47.1(7) 1_655 . . 7_655 no
O1 Pb O2 S1 -112.6(7) 3_556 . . . no
O1 Pb O2 Pb 123.4(4) 3_556 . . 7_655 no
S2 Pb O2 S1 48.9(9) 6_555 . . . no
S2 Pb O2 Pb -75.1(6) 6_555 . . 7_655 no
O2 Pb O2 S1 -41.1(7) 7_645 . . . no
O2 Pb O2 Pb -165.1(4) 7_645 . . 7_655 no
O3 Pb O2 S1 -39.3(8) 7_645 . . . no
O3 Pb O2 Pb -163.3(3) 7_645 . . 7_655 no
S2 Pb O2 S1 113.9(8) 7_655 . . . no
S2 Pb O2 Pb -10.1(4) 7_655 . . 7_655 no
O1 Pb O2 S1 177.5(7) 7_655 . . . no
O1 Pb O2 Pb 53.5(4) 7_655 . . 7_655 no
S2 Pb O3 S1 -106.8(10) . . 1_655 1_655 no
O2 Pb O3 S1 131.9(8) . . 1_655 1_655 no
S1 Pb O1 S1 114.4(9) . . 3_556 3_556 no
S2 Pb O1 S1 93.8(10) . . 3_556 3_556 no
O2 Pb O1 S1 135.6(10) . . 3_556 3_556 no
S1 Pb S2 Pb 150.4(5) . . 6_555 6_555 no
S1 Pb S2 S1 57.2(8) . . 6_555 6_555 no
S2 Pb S2 Pb 156.4(6) . . 6_555 6_555 no
S2 Pb S2 S1 63.3(8) . . 6_555 6_555 no
O2 Pb S2 Pb 131.9(5) . . 6_555 6_555 no
O2 Pb S2 S1 38.8(10) . . 6_555 6_555 no
S1 Pb O2 Pb 30.6(4) . . 7_645 7_645 no
S1 Pb O2 S1 156.4(7) . . 7_645 7_645 no
S2 Pb O2 Pb -9.8(4) . . 7_645 7_645 no
S2 Pb O2 S1 116.0(7) . . 7_645 7_645 no
O2 Pb O2 Pb 46.4(4) . . 7_645 7_645 no
O2 Pb O2 S1 172.2(7) . . 7_645 7_645 no
S1 Pb O3 S1 -12.7(6) . . 7_645 7_645 no
S2 Pb O3 S1 -44.4(6) . . 7_645 7_645 no
O2 Pb O3 S1 3.0(7) . . 7_645 7_645 no
S1 Pb S2 Pb 29.0(4) . . 7_655 7_655 no
S1 Pb S2 S1 103.9(6) . . 7_655 7_655 no
S2 Pb S2 Pb 66.8(5) . . 7_655 7_655 no
S2 Pb S2 S1 141.6(6) . . 7_655 7_655 no
O2 Pb S2 Pb 8.0(3) . . 7_655 7_655 no
O2 Pb S2 S1 82.9(6) . . 7_655 7_655 no
S1 Pb O1 S1 -73.4(8) . . 7_655 7_655 no
S2 Pb O1 S1 -49.1(9) . . 7_655 7_655 no
O2 Pb O1 S1 -74.4(7) . . 7_655 7_655 no
Pb S1 S2 Pb -121.1(7) . . . 6_455 no
Pb S1 S2 Pb 104.8(4) . . . 7_645 no
O1 S1 S2 Pb -106.4(8) . . . . no
O1 S1 S2 Pb 132.6(8) . . . 6_455 no
O1 S1 S2 Pb -1.6(8) . . . 7_645 no
O2 S1 S2 Pb 22.5(8) . . . . no
O2 S1 S2 Pb -98.6(10) . . . 6_455 no
O2 S1 S2 Pb 127.3(8) . . . 7_645 no
O3 S1 S2 Pb 139.0(8) . . . . no
O3 S1 S2 Pb 17.9(11) . . . 6_455 no
O3 S1 S2 Pb -116.2(8) . . . 7_645 no
Pb S1 O1 Pb 75.7(9) . . . 3_456 no
Pb S1 O1 Pb -67.9(6) . . . 7_645 no
S2 S1 O1 Pb 145.4(7) . . . 3_456 no
S2 S1 O1 Pb 1.8(9) . . . 7_645 no
O2 S1 O1 Pb 23.8(16) . . . 3_456 no
O2 S1 O1 Pb -119.7(10) . . . 7_645 no
O3 S1 O1 Pb -103.2(9) . . . 3_456 no
O3 S1 O1 Pb 113.2(8) . . . 7_645 no
Pb S1 O2 Pb 132.2(6) . . . 7_655 no
S2 S1 O2 Pb -28.5(9) . . . . no
S2 S1 O2 Pb 103.8(8) . . . 7_655 no
O1 S1 O2 Pb 91.2(11) . . . . no
O1 S1 O2 Pb -136.6(10) . . . 7_655 no
O3 S1 O2 Pb -141.9(7) . . . . no
O3 S1 O2 Pb -9.7(9) . . . 7_655 no
Pb S1 O3 Pb 165.6(6) . . . 1_455 no
Pb S1 O3 Pb -36.6(11) . . . 7_655 no
S2 S1 O3 Pb 95.3(8) . . . 1_455 no
S2 S1 O3 Pb -106.9(7) . . . 7_655 no
O1 S1 O3 Pb -16.1(12) . . . 1_455 no
O1 S1 O3 Pb 141.7(7) . . . 7_655 no
O2 S1 O3 Pb -149.0(7) . . . 1_455 no
O2 S1 O3 Pb 8.9(9) . . . 7_655 no
